data_7152402
loop_
_publ_author_name
'Warren, Sarah A.'
'Stokes, Stephen'
'Frampton, Christopher S.'
'White, Andrew J. P.'
'Spivey, Alan C.'

_publ_section_title
;
 Synthesis of anti and syn hydroxy-iso-evoninic acids.
;
_journal_issue 24
_journal_name_full 'Organic &amp; biomolecular chemistry'
_journal_page_first 4685
_journal_page_last 4688
_journal_paper_doi 10.1039/c2ob25625h
_journal_volume 10
_journal_year 2012
_chemical_absolute_configuration ad
_chemical_formula_moiety 'C12 H17 N O3'
_chemical_formula_sum 'C12 H17 N O3'
_chemical_formula_weight 223.27
_chemical_name_systematic
;
?
;
_space_group_IT_number 19
_symmetry_cell_setting orthorhombic
_symmetry_space_group_name_Hall 'P 2ac 2ab'
_symmetry_space_group_name_H-M 'P 21 21 21'
_atom_sites_solution_hydrogens geom
_atom_sites_solution_primary direct
_atom_sites_solution_secondary difmap
_audit_creation_method SHELXL-97
_cell_angle_alpha 90.00
_cell_angle_beta 90.00
_cell_angle_gamma 90.00
_cell_formula_units_Z 4
_cell_length_a 5.97836(4)
_cell_length_b 12.67070(7)
_cell_length_c 15.76352(9)
_cell_measurement_reflns_used 38525
_cell_measurement_temperature 173
_cell_measurement_theta_max 72.3262
_cell_measurement_theta_min 2.8009
_cell_volume 1194.087(12)
_computing_cell_refinement 'CrysAlis RED, Oxford Diffraction Ltd'
_computing_data_collection 'CrysAlis CCD, Oxford Diffraction Ltd'
_computing_data_reduction 'CrysAlis RED, Oxford Diffraction Ltd'
_computing_molecular_graphics 'Bruker SHELXTL'
_computing_publication_material 'Bruker SHELXTL'
_computing_structure_refinement 'SHELXL-97 (Sheldrick, 1997)'
_computing_structure_solution 'SHELXS-97 (Sheldrick, 1990)'
_diffrn_ambient_temperature 173
_diffrn_detector_area_resol_mean 8.2556
_diffrn_measured_fraction_theta_full 0.998
_diffrn_measured_fraction_theta_max 0.998
_diffrn_measurement_device_type 'OD Xcalibur PX Ultra'
_diffrn_measurement_method 'omega scans'
_diffrn_radiation_monochromator graphite
_diffrn_radiation_source 'Enhance Ultra (Cu) X-ray Source'
_diffrn_radiation_type CuK\a
_diffrn_radiation_wavelength 1.54184
_diffrn_reflns_av_R_equivalents 0.0283
_diffrn_reflns_av_sigmaI/netI 0.0076
_diffrn_reflns_limit_h_max 6
_diffrn_reflns_limit_h_min -7
_diffrn_reflns_limit_k_max 15
_diffrn_reflns_limit_k_min -15
_diffrn_reflns_limit_l_max 19
_diffrn_reflns_limit_l_min -19
_diffrn_reflns_number 44547
_diffrn_reflns_theta_full 72.48
_diffrn_reflns_theta_max 72.48
_diffrn_reflns_theta_min 4.48
_diffrn_standards_number 0
_exptl_absorpt_coefficient_mu 0.729
_exptl_absorpt_correction_T_max 0.939
_exptl_absorpt_correction_T_min 0.839
_exptl_absorpt_correction_type analytical
_exptl_absorpt_process_details
;
CrysAlisPro, Agilent Technologies,
Version 1.171.34.49 (release 20-01-2011 CrysAlis171 .NET)
(compiled Jan 20 2011,15:58:25)
Analytical numeric absorption correction using a multifaceted crystal
model based on expressions derived by R.C. Clark & J.S. Reid.
(Clark, R. C. & Reid, J. S. (1995). Acta Cryst. A51, 887-897)
;
_exptl_crystal_colour Colourless
_exptl_crystal_density_diffrn 1.242
_exptl_crystal_density_method 'not measured'
_exptl_crystal_description shards
_exptl_crystal_F_000 480
_exptl_crystal_size_max 0.35
_exptl_crystal_size_mid 0.22
_exptl_crystal_size_min 0.10
_refine_diff_density_max 0.161
_refine_diff_density_min -0.104
_refine_diff_density_rms 0.028
_refine_ls_abs_structure_details 'Flack H D (1983), Acta Cryst. A39, 876-881, 967 Friedel pairs'
_refine_ls_abs_structure_Flack -0.05(16)
_refine_ls_extinction_coef 0.0157(11)
_refine_ls_extinction_expression Fc^*^=kFc[1+0.001xFc^2^\l^3^/sin(2\q)]^-1/4^
_refine_ls_extinction_method SHELXL
_refine_ls_goodness_of_fit_ref 1.049
_refine_ls_hydrogen_treatment mixed
_refine_ls_matrix_type full
_refine_ls_number_parameters 152
_refine_ls_number_reflns 2366
_refine_ls_number_restraints 1
_refine_ls_restrained_S_all 1.049
_refine_ls_R_factor_all 0.0264
_refine_ls_R_factor_gt 0.0262
_refine_ls_shift/su_max 0.000
_refine_ls_shift/su_mean 0.000
_refine_ls_structure_factor_coef Fsqd
_refine_ls_weighting_details 'calc w=1/[\s^2^(Fo^2^)+(0.0444P)^2^+0.1449P] where P=(Fo^2^+2Fc^2^)/3'
_refine_ls_weighting_scheme calc
_refine_ls_wR_factor_gt 0.0723
_refine_ls_wR_factor_ref 0.0726
_reflns_number_gt 2337
_reflns_number_total 2366
_reflns_threshold_expression >2sigma(I)
_cod_data_source_file c2ob25625h.txt
_cod_data_source_block (+)-(2S,3S)-2b
_cod_depositor_comments
;
The following automatic conversions were performed:

'_symmetry_cell_setting' value 'Orthorhombic' changed to
'orthorhombic' according to
/home/saulius/struct/CIF-dictionaries/cif_core.dic dictionary named
'cif_core.dic' version 2.4.1 from 2010-06-29.

Automatic conversion script
Id: cif_fix_values 1715 2011-07-08 13:25:40Z adriana 
;
_cod_original_sg_symbol_H-M P2(1)2(1)2(1)
_cod_database_code 7152402

loop_
_symmetry_equiv_pos_as_xyz
'x, y, z'
'-x+1/2, -y, z+1/2'
'-x, y+1/2, -z+1/2'
'x+1/2, -y+1/2, -z'

loop_
_atom_site_label
_atom_site_type_symbol
_atom_site_fract_x
_atom_site_fract_y
_atom_site_fract_z
_atom_site_U_iso_or_equiv
_atom_site_adp_type
_atom_site_occupancy
_atom_site_symmetry_multiplicity
_atom_site_calc_flag
_atom_site_refinement_flags
N1 N 0.2477(2) 0.47905(8) 0.88035(6) 0.0379(2) Uani 1 1 d .
C2 C 0.4275(2) 0.54026(9) 0.88713(7) 0.0357(3) Uani 1 1 d .
H2A H 0.4875 0.5505 0.9423 0.043 Uiso 1 1 calc R
C3 C 0.53481(19) 0.59040(8) 0.82019(6) 0.0305(2) Uani 1 1 d .
C4 C 0.44423(19) 0.57645(8) 0.73849(6) 0.0270(2) Uani 1 1 d .
C5 C 0.2538(2) 0.51402(9) 0.73099(7) 0.0320(2) Uani 1 1 d .
H5A H 0.1861 0.5039 0.6771 0.038 Uiso 1 1 calc R
C6 C 0.1629(2) 0.46664(10) 0.80248(7) 0.0366(3) Uani 1 1 d .
H6A H 0.0344 0.4233 0.7958 0.044 Uiso 1 1 calc R
C7 C 0.7350(2) 0.65823(10) 0.83850(8) 0.0404(3) Uani 1 1 d .
H7A H 0.7909 0.6427 0.8956 0.061 Uiso 1 1 calc R
H7B H 0.6923 0.7328 0.8351 0.061 Uiso 1 1 calc R
H7C H 0.8525 0.6435 0.7968 0.061 Uiso 1 1 calc R
C8 C 0.54528(19) 0.63412(8) 0.66347(6) 0.0291(2) Uani 1 1 d .
H8A H 0.7094 0.6408 0.6745 0.035 Uiso 1 1 calc R
C9 C 0.51755(17) 0.57986(9) 0.57600(6) 0.0273(2) Uani 1 1 d .
C10 C 0.56549(19) 0.46082(8) 0.58074(6) 0.0287(2) Uani 1 1 d .
O10 O 0.44277(16) 0.39269(6) 0.55593(6) 0.0425(2) Uani 1 1 d .
O11 O 0.76992(15) 0.44240(6) 0.61221(6) 0.0416(2) Uani 1 1 d .
C12 C 0.8440(3) 0.33381(10) 0.61121(10) 0.0507(3) Uani 1 1 d .
H12A H 0.7997 0.3008 0.5576 0.076 Uiso 1 1 calc R
H12B H 0.7753 0.2956 0.6586 0.076 Uiso 1 1 calc R
H12C H 1.0072 0.3314 0.6168 0.076 Uiso 1 1 calc R
C13 C 0.4480(3) 0.74640(9) 0.66133(7) 0.0414(3) Uani 1 1 d .
H13A H 0.4675 0.7797 0.7170 0.062 Uiso 1 1 calc R
H13B H 0.2883 0.7431 0.6475 0.062 Uiso 1 1 calc R
H13C H 0.5261 0.7881 0.6181 0.062 Uiso 1 1 calc R
O14 O 0.29596(13) 0.59515(6) 0.54764(5) 0.03130(19) Uani 1 1 d D
H14 H 0.289(3) 0.5731(14) 0.4934(4) 0.062(5) Uiso 1 1 d D
C15 C 0.6838(2) 0.62686(9) 0.51219(7) 0.0359(3) Uani 1 1 d .
H15A H 0.6652 0.5921 0.4571 0.054 Uiso 1 1 calc R
H15B H 0.8368 0.6158 0.5326 0.054 Uiso 1 1 calc R
H15C H 0.6556 0.7027 0.5061 0.054 Uiso 1 1 calc R

loop_
_atom_site_aniso_label
_atom_site_aniso_U_11
_atom_site_aniso_U_22
_atom_site_aniso_U_33
_atom_site_aniso_U_23
_atom_site_aniso_U_13
_atom_site_aniso_U_12
N1 0.0484(6) 0.0400(5) 0.0254(4) 0.0037(4) 0.0066(4) 0.0029(5)
C2 0.0487(7) 0.0363(5) 0.0221(5) -0.0004(4) -0.0024(5) 0.0068(5)
C3 0.0371(6) 0.0291(5) 0.0253(5) -0.0013(4) -0.0044(4) 0.0039(4)
C4 0.0318(5) 0.0269(5) 0.0224(4) 0.0003(4) -0.0014(4) 0.0030(4)
C5 0.0340(6) 0.0375(5) 0.0244(5) 0.0004(4) 0.0002(4) -0.0021(5)
C6 0.0378(6) 0.0421(6) 0.0299(5) 0.0021(5) 0.0043(5) -0.0040(5)
C7 0.0450(6) 0.0431(6) 0.0331(6) -0.0048(5) -0.0117(5) -0.0024(5)
C8 0.0325(5) 0.0314(5) 0.0235(5) 0.0015(4) -0.0025(4) -0.0049(4)
C9 0.0288(5) 0.0299(5) 0.0232(5) 0.0020(4) 0.0001(4) -0.0012(4)
C10 0.0303(5) 0.0324(5) 0.0234(4) 0.0024(4) 0.0018(4) -0.0012(5)
O10 0.0458(5) 0.0331(4) 0.0486(5) -0.0023(4) -0.0080(4) -0.0048(4)
O11 0.0353(4) 0.0343(4) 0.0553(5) 0.0017(4) -0.0089(4) 0.0041(3)
C12 0.0492(7) 0.0380(6) 0.0650(9) 0.0066(6) -0.0026(7) 0.0118(6)
C13 0.0675(8) 0.0289(5) 0.0280(5) 0.0001(4) -0.0011(6) -0.0014(6)
O14 0.0313(4) 0.0397(4) 0.0230(3) -0.0024(3) -0.0037(3) 0.0039(3)
C15 0.0403(6) 0.0370(6) 0.0303(5) 0.0051(4) 0.0072(5) -0.0025(5)

loop_
_atom_type_symbol
_atom_type_description
_atom_type_scat_dispersion_real
_atom_type_scat_dispersion_imag
_atom_type_scat_source
C C 0.0181 0.0091 'International Tables Vol C Tables 4.2.6.8 and 6.1.1.4'
H H 0.0000 0.0000 'International Tables Vol C Tables 4.2.6.8 and 6.1.1.4'
N N 0.0311 0.0180 'International Tables Vol C Tables 4.2.6.8 and 6.1.1.4'
O O 0.0492 0.0322 'International Tables Vol C Tables 4.2.6.8 and 6.1.1.4'

loop_
_geom_angle_atom_site_label_1
_geom_angle_atom_site_label_2
_geom_angle_atom_site_label_3
_geom_angle
C2 N1 C6 116.67(10)
N1 C2 C3 125.38(10)
C2 C3 C4 117.38(10)
C2 C3 C7 118.95(10)
C4 C3 C7 123.65(10)
C5 C4 C3 117.63(9)
C5 C4 C8 122.27(9)
C3 C4 C8 119.98(10)
C6 C5 C4 119.82(10)
N1 C6 C5 123.10(11)
C4 C8 C13 108.21(9)
C4 C8 C9 115.95(8)
C13 C8 C9 110.53(9)
O14 C9 C15 110.30(8)
O14 C9 C10 108.97(9)
C15 C9 C10 106.97(9)
O14 C9 C8 108.75(8)
C15 C9 C8 109.99(9)
C10 C9 C8 111.85(8)
O10 C10 O11 123.63(10)
O10 C10 C9 125.23(10)
O11 C10 C9 111.04(9)
C10 O11 C12 116.19(10)

loop_
_geom_bond_atom_site_label_1
_geom_bond_atom_site_label_2
_geom_bond_distance
N1 C2 1.3299(18)
N1 C6 1.3372(16)
C2 C3 1.3888(16)
C3 C4 1.4083(14)
C3 C7 1.5014(17)
C4 C5 1.3915(16)
C4 C8 1.5158(14)
C5 C6 1.3877(15)
C8 C13 1.5373(16)
C8 C9 1.5496(14)
C9 O14 1.4115(12)
C9 C15 1.5345(15)
C9 C10 1.5371(15)
C10 O10 1.1985(14)
C10 O11 1.3395(14)
O11 C12 1.4454(15)
